data_7010280
loop_
_publ_author_name
'Ren, Chun-Xia'
'Zhu, Hai-Liang'
'Yang, Guang'
'Chen, Xiao-Ming'

_publ_section_title
;
 Syntheses and crystal structures of five two-dimensional networks
 constructed from staircase-like silver(I) thiocyanate chains and
 bridging polyamines
;
_journal_issue 1
_journal_name_full 'Journal of the Chemical Society, Dalton Transactions'
_journal_page_first 85
_journal_paper_doi 10.1039/b007665l
_journal_year 2001
_chemical_formula_sum 'C6 H12 Ag2 N4 S2'
_chemical_formula_weight 420.06
_chemical_name_systematic
; 
 ? 
;
_space_group_IT_number 2
_symmetry_cell_setting triclinic
_symmetry_space_group_name_Hall '-P 1'
_symmetry_space_group_name_H-M 'P -1'
_atom_sites_solution_hydrogens geom
_atom_sites_solution_primary direct
_atom_sites_solution_secondary difmap
_audit_creation_method SHELXL-97
_cell_angle_alpha 73.63(5)
_cell_angle_beta 69.97(4)
_cell_angle_gamma 82.16(5)
_cell_formula_units_Z 1
_cell_length_a 5.994(3)
_cell_length_b 7.145(5)
_cell_length_c 7.622(5)
_cell_measurement_reflns_used 25
_cell_measurement_temperature 293(2)
_cell_measurement_theta_max 15
_cell_measurement_theta_min 7.5
_cell_volume 294.0(3)
_computing_cell_refinement 'SHELXTL-Plus (Sheldrick, 1990)'
_computing_data_collection 'SHELXTL-Plus (Sheldrick, 1990)'
_computing_data_reduction 'SHELXL-97 (Sheldrick, 1997)'
_computing_molecular_graphics 'SHELXTL Version 5 (Sheldrick, 1997)'
_computing_publication_material 'SHELXL-97 (Sheldrick, 1997)'
_computing_structure_refinement 'SHELXL-97 (Sheldrick, 1997)'
_computing_structure_solution 'SHELXS-97 (Sheldrick, 1990)'
_diffrn_ambient_temperature 293(2)
_diffrn_measured_fraction_theta_full 1.000
_diffrn_measured_fraction_theta_max 1.000
_diffrn_measurement_device_type R3m
_diffrn_measurement_method \w-scan
_diffrn_radiation_monochromator graphite
_diffrn_radiation_source 'fine-focus sealed tube'
_diffrn_radiation_type MoK\a
_diffrn_radiation_wavelength 0.71073
_diffrn_reflns_av_R_equivalents 0.0548
_diffrn_reflns_av_sigmaI/netI 0.0346
_diffrn_reflns_limit_h_max 7
_diffrn_reflns_limit_h_min 0
_diffrn_reflns_limit_k_max 9
_diffrn_reflns_limit_k_min -9
_diffrn_reflns_limit_l_max 10
_diffrn_reflns_limit_l_min -9
_diffrn_reflns_number 1432
_diffrn_reflns_theta_full 27.99
_diffrn_reflns_theta_max 27.99
_diffrn_reflns_theta_min 2.94
_diffrn_standards_decay_% 0
_diffrn_standards_interval_count 200
_diffrn_standards_number 2
_exptl_absorpt_coefficient_mu 3.653
_exptl_absorpt_correction_T_max 0.540
_exptl_absorpt_correction_T_min 0.394
_exptl_absorpt_correction_type semi-emprical
_exptl_crystal_colour colourless
_exptl_crystal_density_diffrn 2.373
_exptl_crystal_density_method 'not measured'
_exptl_crystal_description block
_exptl_crystal_F_000 202
_exptl_crystal_size_max 0.34
_exptl_crystal_size_mid 0.25
_exptl_crystal_size_min 0.22
_refine_diff_density_max 1.048
_refine_diff_density_min -1.755
_refine_diff_density_rms 0.230
_refine_ls_extinction_method none
_refine_ls_goodness_of_fit_ref 1.065
_refine_ls_hydrogen_treatment mixed
_refine_ls_matrix_type full
_refine_ls_number_parameters 64
_refine_ls_number_reflns 1423
_refine_ls_number_restraints 0
_refine_ls_restrained_S_all 1.065
_refine_ls_R_factor_all 0.0799
_refine_ls_R_factor_gt 0.0600
_refine_ls_shift/su_max 0.000
_refine_ls_shift/su_mean 0.000
_refine_ls_structure_factor_coef Fsqd
_refine_ls_weighting_details 'w=1/[\s^2^(Fo^2^)+(0.1107P)^2^+0.2924P] where P=(Fo^2^+2Fc^2^)/3'
_refine_ls_weighting_scheme calc
_refine_ls_wR_factor_gt 0.1600
_refine_ls_wR_factor_ref 0.1745
_reflns_number_gt 1093
_reflns_number_total 1423
_reflns_threshold_expression >2sigma(I)
_cod_data_source_file b007665l.txt
_cod_data_source_block complex_3
_cod_depositor_comments
;
The following automatic conversions were performed:
'_symmetry_cell_setting' value 'Triclinic' changed to 'triclinic'
according to '/home/saulius/struct/CIF-dictionaries/cif_core.dic'
dictionary named 'cif_core.dic' version 2.4.1 from 2010-06-29.

Automatic conversion script
Id: cif_fix_enum 1527 2010-12-29 10:47:43Z saulius 

The following automatic conversions were performed:

'_refine_ls_weighting_scheme' value 'calc
w=1/[\s^2^(Fo^2^)+(0.1107P)^2^+0.2924P] where P=(Fo^2^+2Fc^2^)/3' was
changed to 'calc'. New tag '_refine_ls_weighting_details' was
created. The value of the new tag was set to
'w=1/[\s^2^(Fo^2^)+(0.1107P)^2^+0.2924P] where P=(Fo^2^+2Fc^2^)/3'.

Automatic conversion script
Id: cif_fix_values 3143 2015-03-26 13:38:13Z robertas 
;
_cod_original_sg_symbol_H-M P-1
_cod_database_code 7010280

loop_
_symmetry_equiv_pos_as_xyz
'x, y, z'
'-x, -y, -z'

loop_
_atom_site_label
_atom_site_type_symbol
_atom_site_fract_x
_atom_site_fract_y
_atom_site_fract_z
_atom_site_U_iso_or_equiv
_atom_site_adp_type
_atom_site_occupancy
_atom_site_calc_flag
_atom_site_refinement_flags
_atom_site_disorder_assembly
_atom_site_disorder_group
Ag1 Ag 0.03102(10) 0.16674(12) 0.09897(9) 0.0554(3) Uani 1 d . . .
S1 S -0.0944(3) 0.2238(3) -0.2233(3) 0.0361(4) Uani 1 d . . .
N1 N -0.5906(11) 0.2564(10) -0.0640(10) 0.0417(14) Uani 1 d . . .
N2 N -0.2309(12) 0.3140(9) 0.3194(9) 0.0389(13) Uani 1 d . . .
C1 C -0.3884(12) 0.2421(9) -0.1258(9) 0.0281(12) Uani 1 d . . .
C2 C -0.4873(14) 0.2803(11) 0.3731(11) 0.0381(15) Uani 1 d . . .
H2A H -0.5448 0.3532 0.2693 0.080 Uiso 1 d R . .
H2B H -0.5741 0.3272 0.4852 0.080 Uiso 1 d R . .
C3 C -0.5294(12) 0.0659(10) 0.4128(9) 0.0315(13) Uani 1 d . . .
H3A H -0.4396 0.0208 0.3002 0.080 Uiso 1 d R . .
H3B H -0.6945 0.0544 0.4328 0.080 Uiso 1 d R . .
H2C H -0.2103 0.4271 0.2774 0.050 Uiso 1 d R . .
H2D H -0.1652 0.2769 0.4244 0.050 Uiso 1 d R . .

loop_
_atom_site_aniso_label
_atom_site_aniso_U_11
_atom_site_aniso_U_22
_atom_site_aniso_U_33
_atom_site_aniso_U_23
_atom_site_aniso_U_13
_atom_site_aniso_U_12
Ag1 0.0304(4) 0.0742(6) 0.0553(5) -0.0207(4) -0.0033(3) -0.0003(3)
S1 0.0252(8) 0.0415(10) 0.0364(8) -0.0060(7) -0.0054(6) -0.0048(7)
N1 0.030(3) 0.043(4) 0.049(4) -0.006(3) -0.012(3) -0.005(3)
N2 0.044(3) 0.030(3) 0.037(3) -0.006(2) -0.004(3) -0.010(3)
C1 0.031(3) 0.021(3) 0.031(3) -0.002(2) -0.013(2) -0.002(2)
C2 0.040(4) 0.030(4) 0.040(4) -0.009(3) -0.008(3) 0.002(3)
C3 0.032(3) 0.031(3) 0.029(3) -0.005(3) -0.008(3) -0.004(3)

loop_
_atom_type_symbol
_atom_type_description
_atom_type_scat_dispersion_real
_atom_type_scat_dispersion_imag
_atom_type_scat_source
C C 0.0033 0.0016 'International Tables Vol C Tables 4.2.6.8 and 6.1.1.4'
H H 0.0000 0.0000 'International Tables Vol C Tables 4.2.6.8 and 6.1.1.4'
N N 0.0061 0.0033 'International Tables Vol C Tables 4.2.6.8 and 6.1.1.4'
S S 0.1246 0.1234 'International Tables Vol C Tables 4.2.6.8 and 6.1.1.4'
Ag Ag -0.8971 1.1015 'International Tables Vol C Tables 4.2.6.8 and 6.1.1.4'

loop_
_geom_angle_atom_site_label_1
_geom_angle_atom_site_label_2
_geom_angle_atom_site_label_3
_geom_angle
_geom_angle_site_symmetry_1
_geom_angle_site_symmetry_3
_geom_angle_publ_flag
N1 Ag1 N2 124.2(2) 1_655 . ?
N1 Ag1 S1 101.43(18) 1_655 2 ?
N2 Ag1 S1 115.34(17) . 2 ?
N1 Ag1 S1 94.73(17) 1_655 . ?
N2 Ag1 S1 112.54(18) . . ?
S1 Ag1 S1 105.54(5) 2 . ?
N1 Ag1 Ag1 103.40(18) 1_655 2 ?
N2 Ag1 Ag1 132.09(16) . 2 ?
S1 Ag1 Ag1 52.99(6) 2 2 ?
S1 Ag1 Ag1 52.55(5) . 2 ?
C1 S1 Ag1 98.7(2) . 2 ?
C1 S1 Ag1 99.3(2) . . ?
Ag1 S1 Ag1 74.46(5) 2 . ?
C1 N1 Ag1 159.1(6) . 1_455 ?
C2 N2 Ag1 118.1(5) . . ?
N1 C1 S1 178.1(6) . . ?
N2 C2 C3 111.3(6) . . ?
C2 C3 C3 115.3(7) . 2_456 ?

loop_
_geom_bond_atom_site_label_1
_geom_bond_atom_site_label_2
_geom_bond_distance
_geom_bond_site_symmetry_2
_geom_bond_publ_flag
Ag1 N1 2.262(7) 1_655 ?
Ag1 N2 2.266(7) . ?
Ag1 S1 2.701(3) 2 ?
Ag1 S1 2.717(2) . ?
Ag1 Ag1 3.278(2) 2 ?
S1 C1 1.664(7) . ?
S1 Ag1 2.701(3) 2 ?
N1 C1 1.141(9) . ?
N1 Ag1 2.262(7) 1_455 ?
N2 C2 1.483(10) . ?
C2 C3 1.515(10) . ?
C3 C3 1.517(12) 2_456 ?
